data_4515680
loop_
_publ_author_name
'Zhai, Shengxian'
'Qiu, Shuxian'
'Chen, Xiaoming'
'Tao, Cheng'
'Li, Yun'
'Cheng, Bin'
'Wang, Huifei'
'Zhai, Hongbin'

_publ_section_title
;
 Trifunctionalization of Allenes via Cobalt-Catalyzed MHP-Assisted C--H
 Bond Functionalization and Molecular Oxygen Activation
;
_journal_issue 7
_journal_name_full 'ACS Catalysis'
_journal_page_first 6645
_journal_paper_doi 10.1021/acscatal.8b01720
_journal_volume 8
_journal_year 2018
_chemical_formula_moiety 'C22 H17 N3 O2'
_chemical_formula_sum 'C22 H17 N3 O2'
_chemical_formula_weight 355.38
_space_group_crystal_system monoclinic
_space_group_IT_number 14
_space_group_name_Hall '-P 2ybc'
_space_group_name_H-M_alt 'P 1 21/c 1'
_atom_sites_solution_hydrogens geom
_atom_sites_solution_primary dual
_audit_creation_date 2017-11-16
_audit_creation_method
;
Olex2 1.2
(compiled 2017.08.10 svn.r3458 for OlexSys, GUI svn.r5381)
;
_cell_angle_alpha 90
_cell_angle_beta 93.713(6)
_cell_angle_gamma 90
_cell_formula_units_Z 4
_cell_length_a 6.0252(3)
_cell_length_b 14.9032(8)
_cell_length_c 19.2088(12)
_cell_measurement_reflns_used 4875
_cell_measurement_temperature 100.00(10)
_cell_measurement_theta_max 28.8700
_cell_measurement_theta_min 2.7210
_cell_volume 1721.23(17)
_computing_cell_refinement 'CrysAlisPro 1.171.38.43f (Rigaku OD, 2015)'
_computing_data_collection 'CrysAlisPro 1.171.38.43f (Rigaku OD, 2015)'
_computing_data_reduction 'CrysAlisPro 1.171.38.43f (Rigaku OD, 2015)'
_computing_molecular_graphics 'Olex2 (Dolomanov et al., 2009)'
_computing_publication_material 'Olex2 (Dolomanov et al., 2009)'
_computing_structure_refinement 'ShelXL (Sheldrick, 2015)'
_computing_structure_solution 'ShelXT (Sheldrick, 2015)'
_diffrn_ambient_environment N~2~
_diffrn_ambient_temperature 100.00(10)
_diffrn_detector 'CCD plate'
_diffrn_detector_area_resol_mean 5.2684
_diffrn_detector_type AtlasS2
_diffrn_measured_fraction_theta_full 0.978
_diffrn_measured_fraction_theta_max 0.978
_diffrn_measurement_details
;
List of Runs (angles in degrees, time in seconds):

  # Type    Start    End  Width  t~exp~   \w     \q     \k     \f   Frames
--------------------------------------------------------------------------
  1  \w    -35.00  54.00   1.00    2.45    --  -11.59  57.00-120.00   89
  2  \w    -80.00  20.00   1.00    2.45    --  -11.59 -77.00 -30.00  100
  3  \w    -84.00  17.00   1.00    2.45    --  -11.59 -57.00  90.00  101
;
_diffrn_measurement_device 'four-circle diffractometer'
_diffrn_measurement_device_type 'SuperNova, Dual, Cu at zero, AtlasS2'
_diffrn_measurement_method '\w scans'
_diffrn_orient_matrix_type 'CrysAlisPro convention (1999,Acta A55,543-557)'
_diffrn_orient_matrix_UB_11 0.0717755000
_diffrn_orient_matrix_UB_12 0.0334868000
_diffrn_orient_matrix_UB_13 -0.0120604000
_diffrn_orient_matrix_UB_21 0.0129621000
_diffrn_orient_matrix_UB_22 0.0182344000
_diffrn_orient_matrix_UB_23 0.0341632000
_diffrn_orient_matrix_UB_31 0.0927409000
_diffrn_orient_matrix_UB_32 -0.0284290000
_diffrn_orient_matrix_UB_33 0.0076334000
_diffrn_radiation_monochromator mirror
_diffrn_radiation_probe x-ray
_diffrn_radiation_type MoK\a
_diffrn_radiation_wavelength 0.71073
_diffrn_reflns_av_R_equivalents 0.0637
_diffrn_reflns_av_unetI/netI 0.0529
_diffrn_reflns_Laue_measured_fraction_full 0.978
_diffrn_reflns_Laue_measured_fraction_max 0.978
_diffrn_reflns_limit_h_max 5
_diffrn_reflns_limit_h_min -7
_diffrn_reflns_limit_k_max 17
_diffrn_reflns_limit_k_min -17
_diffrn_reflns_limit_l_max 20
_diffrn_reflns_limit_l_min -22
_diffrn_reflns_number 9654
_diffrn_reflns_point_group_measured_fraction_full 0.978
_diffrn_reflns_point_group_measured_fraction_max 0.978
_diffrn_reflns_theta_full 24.994
_diffrn_reflns_theta_max 24.994
_diffrn_reflns_theta_min 2.125
_diffrn_source 'micro-focus sealed X-ray tube'
_diffrn_source_type 'SuperNova (Mo) X-ray Source'
_exptl_absorpt_coefficient_mu 0.090
_exptl_absorpt_correction_T_max 1.00000
_exptl_absorpt_correction_T_min 0.18410
_exptl_absorpt_correction_type multi-scan
_exptl_absorpt_process_details
;
CrysAlisPro 1.171.38.43f (Rigaku Oxford Diffraction, 2015)
Empirical absorption correction using spherical harmonics,
 implemented in SCALE3 ABSPACK scaling algorithm.
;
_exptl_crystal_colour colourless
_exptl_crystal_colour_primary colourless
_exptl_crystal_density_diffrn 1.371
_exptl_crystal_description block
_exptl_crystal_F_000 744
_exptl_crystal_size_max 0.18
_exptl_crystal_size_mid 0.15
_exptl_crystal_size_min 0.12
_refine_diff_density_max 0.219
_refine_diff_density_min -0.257
_refine_diff_density_rms 0.060
_refine_ls_extinction_method none
_refine_ls_goodness_of_fit_ref 1.042
_refine_ls_hydrogen_treatment constr
_refine_ls_matrix_type full
_refine_ls_number_parameters 245
_refine_ls_number_reflns 2960
_refine_ls_number_restraints 0
_refine_ls_restrained_S_all 1.042
_refine_ls_R_factor_all 0.0543
_refine_ls_R_factor_gt 0.0446
_refine_ls_shift/su_max 0.000
_refine_ls_shift/su_mean 0.000
_refine_ls_structure_factor_coef Fsqd
_refine_ls_weighting_details 'w=1/[\s^2^(Fo^2^)+(0.0639P)^2^+0.2658P] where P=(Fo^2^+2Fc^2^)/3'
_refine_ls_weighting_scheme calc
_refine_ls_wR_factor_gt 0.1143
_refine_ls_wR_factor_ref 0.1252
_reflns_Friedel_coverage 0.000
_reflns_number_gt 2504
_reflns_number_total 2960
_reflns_threshold_expression 'I > 2\s(I)'
_cod_data_source_file cs8b01720_si_002.cif
_cod_data_source_block exp_975
_cod_database_code 4515680
_shelx_shelxl_version_number 2017/1
_shelx_space_group_comment
;
The symmetry employed for this shelxl refinement is uniquely defined
by the following loop, which should always be used as a source of
symmetry information in preference to the above space-group names.
They are only intended as comments.
;
_shelx_estimated_absorpt_t_max 0.989
_shelx_estimated_absorpt_t_min 0.984
_reflns_odcompleteness_completeness 96.79
_reflns_odcompleteness_iscentric 1
_reflns_odcompleteness_theta 26.32
_olex2_refinement_description
;
1. Fixed Uiso
 At 1.2 times of:
  All C(H) groups
 At 1.5 times of:
  All C(H,H,H) groups
2.a Aromatic/amide H refined with riding coordinates:
 C7(H7), C2(H2), C16(H16), C19(H19), C5(H5), C4(H4), C22(H22), C3(H3),
 C15(H15), C12(H12), C14(H14), C13(H13), C20(H20), C21(H21)
2.b Idealised Me refined as rotating group:
 C17(H17A,H17B,H17C)
;
_olex2_submission_special_instructions 'No special instructions were received'
_oxdiff_exptl_absorpt_empirical_details
;
Empirical correction (ABSPACK) includes:
- Absorption correction using spherical harmonics
- Frame scaling
- Detector area scaling
;
_oxdiff_exptl_absorpt_empirical_full_max 6.361
_oxdiff_exptl_absorpt_empirical_full_min 0.552

loop_
_space_group_symop_operation_xyz
'x, y, z'
'-x, y+1/2, -z+1/2'
'-x, -y, -z'
'x, -y-1/2, z-1/2'

loop_
_atom_site_label
_atom_site_type_symbol
_atom_site_fract_x
_atom_site_fract_y
_atom_site_fract_z
_atom_site_U_iso_or_equiv
_atom_site_adp_type
_atom_site_occupancy
_atom_site_site_symmetry_order
_atom_site_calc_flag
_atom_site_refinement_flags_posn
O1 O 0.57793(18) 0.16245(7) 0.24758(7) 0.0290(3) Uani 1 1 d .
O2 O 1.18798(18) 0.36602(8) 0.34149(7) 0.0326(3) Uani 1 1 d .
N1 N 0.7708(2) 0.28105(9) 0.29529(8) 0.0232(3) Uani 1 1 d .
N3 N 0.8649(2) 0.12312(9) 0.43283(8) 0.0246(3) Uani 1 1 d .
N2 N 0.8882(2) 0.22332(9) 0.34234(8) 0.0237(3) Uani 1 1 d .
C18 C 0.7702(2) 0.19141(10) 0.39728(9) 0.0208(4) Uani 1 1 d .
C9 C 0.6050(3) 0.24361(11) 0.25026(9) 0.0224(4) Uani 1 1 d .
C6 C 0.4916(3) 0.40105(11) 0.22056(9) 0.0225(4) Uani 1 1 d .
C7 C 0.6706(3) 0.43155(11) 0.26703(9) 0.0229(4) Uani 1 1 d .
H7 H 0.693853 0.492875 0.272731 0.028 Uiso 1 1 calc R
C1 C 0.4625(3) 0.30829(11) 0.21063(9) 0.0224(4) Uani 1 1 d .
C8 C 0.8066(2) 0.37361(10) 0.30278(9) 0.0220(4) Uani 1 1 d .
C2 C 0.2843(3) 0.27621(11) 0.16766(9) 0.0258(4) Uani 1 1 d .
H2 H 0.267888 0.214906 0.159870 0.031 Uiso 1 1 calc R
C16 C 0.8194(3) 0.51493(11) 0.41860(9) 0.0260(4) Uani 1 1 d .
H16 H 0.693841 0.478495 0.416152 0.031 Uiso 1 1 calc R
C11 C 0.9998(3) 0.49346(11) 0.38004(9) 0.0235(4) Uani 1 1 d .
C10 C 1.0127(3) 0.40658(11) 0.34231(9) 0.0244(4) Uani 1 1 d .
C19 C 0.5716(3) 0.23155(11) 0.41580(10) 0.0257(4) Uani 1 1 d .
H19 H 0.510148 0.279802 0.390627 0.031 Uiso 1 1 calc R
C5 C 0.3387(3) 0.46032(11) 0.18702(9) 0.0252(4) Uani 1 1 d .
H5 H 0.358448 0.521939 0.191921 0.030 Uiso 1 1 calc R
C4 C 0.1598(3) 0.42742(11) 0.14692(10) 0.0286(4) Uani 1 1 d .
H4 H 0.055777 0.466960 0.126322 0.034 Uiso 1 1 calc R
C22 C 0.7615(3) 0.09258(12) 0.48772(10) 0.0305(4) Uani 1 1 d .
H22 H 0.826349 0.044843 0.512691 0.037 Uiso 1 1 calc R
C3 C 0.1329(3) 0.33556(11) 0.13686(10) 0.0295(4) Uani 1 1 d .
H3 H 0.012054 0.314124 0.109177 0.035 Uiso 1 1 calc R
C15 C 0.8267(3) 0.59038(12) 0.46052(10) 0.0307(4) Uani 1 1 d .
H15 H 0.708057 0.603779 0.487378 0.037 Uiso 1 1 calc R
C12 C 1.1838(3) 0.55060(12) 0.38207(10) 0.0288(4) Uani 1 1 d .
H12 H 1.304368 0.536908 0.356100 0.035 Uiso 1 1 calc R
C17 C 1.0565(3) 0.16787(11) 0.31135(10) 0.0290(4) Uani 1 1 d .
H17A H 0.984579 0.121493 0.283505 0.044 Uiso 1 1 calc GR
H17B H 1.151370 0.141186 0.347733 0.044 Uiso 1 1 calc GR
H17C H 1.143895 0.204583 0.282499 0.044 Uiso 1 1 calc GR
C14 C 1.0113(3) 0.64601(12) 0.46245(11) 0.0350(5) Uani 1 1 d .
H14 H 1.016768 0.696518 0.490948 0.042 Uiso 1 1 calc R
C13 C 1.1876(3) 0.62673(11) 0.42214(11) 0.0337(5) Uani 1 1 d .
H13 H 1.308682 0.665467 0.422252 0.040 Uiso 1 1 calc R
C20 C 0.4711(3) 0.19746(12) 0.47214(11) 0.0329(5) Uani 1 1 d .
H20 H 0.338008 0.222007 0.485156 0.040 Uiso 1 1 calc R
C21 C 0.5672(3) 0.12660(12) 0.50966(10) 0.0344(5) Uani 1 1 d .
H21 H 0.502175 0.103051 0.548287 0.041 Uiso 1 1 calc R

loop_
_atom_site_aniso_label
_atom_site_aniso_U_11
_atom_site_aniso_U_22
_atom_site_aniso_U_33
_atom_site_aniso_U_23
_atom_site_aniso_U_13
_atom_site_aniso_U_12
O1 0.0345(6) 0.0202(7) 0.0319(8) 0.0000(5) -0.0009(6) 0.0007(5)
O2 0.0253(6) 0.0324(7) 0.0401(9) -0.0018(6) 0.0009(6) 0.0040(5)
N1 0.0252(7) 0.0226(7) 0.0216(9) 0.0032(6) -0.0002(6) 0.0022(5)
N3 0.0276(7) 0.0253(8) 0.0203(8) 0.0014(6) -0.0029(6) 0.0012(5)
N2 0.0238(7) 0.0229(7) 0.0243(9) 0.0061(6) 0.0016(6) 0.0048(5)
C18 0.0225(8) 0.0199(8) 0.0195(10) -0.0037(7) -0.0034(7) -0.0024(6)
C9 0.0263(8) 0.0224(9) 0.0190(9) 0.0003(7) 0.0060(7) 0.0002(6)
C6 0.0263(8) 0.0244(9) 0.0170(9) -0.0003(7) 0.0039(7) -0.0014(6)
C7 0.0279(9) 0.0220(8) 0.0190(10) -0.0005(7) 0.0025(7) -0.0014(6)
C1 0.0273(8) 0.0239(9) 0.0163(9) -0.0007(7) 0.0040(7) 0.0004(6)
C8 0.0246(8) 0.0217(8) 0.0200(10) 0.0002(7) 0.0043(7) -0.0003(6)
C2 0.0358(9) 0.0217(9) 0.0197(10) -0.0012(7) 0.0006(8) -0.0030(7)
C16 0.0259(8) 0.0288(9) 0.0226(10) 0.0029(8) -0.0042(8) 0.0026(7)
C11 0.0269(9) 0.0253(9) 0.0173(9) 0.0038(7) -0.0061(7) 0.0010(6)
C10 0.0278(9) 0.0258(9) 0.0193(10) 0.0046(7) -0.0009(8) 0.0011(7)
C19 0.0252(8) 0.0250(9) 0.0265(10) -0.0020(8) -0.0008(8) 0.0033(6)
C5 0.0343(9) 0.0209(8) 0.0198(10) 0.0000(7) -0.0016(8) 0.0008(6)
C4 0.0327(9) 0.0280(9) 0.0244(11) 0.0001(8) -0.0037(8) 0.0030(7)
C22 0.0397(10) 0.0307(10) 0.0206(10) 0.0046(8) -0.0021(9) 0.0009(7)
C3 0.0336(9) 0.0313(10) 0.0227(11) -0.0003(8) -0.0050(8) -0.0032(7)
C15 0.0346(10) 0.0349(10) 0.0218(11) 0.0005(8) -0.0043(8) 0.0116(7)
C12 0.0279(9) 0.0308(10) 0.0268(11) 0.0031(8) -0.0046(8) -0.0006(7)
C17 0.0260(9) 0.0278(9) 0.0340(11) 0.0030(8) 0.0066(8) 0.0043(7)
C14 0.0447(11) 0.0277(10) 0.0303(12) -0.0036(8) -0.0141(9) 0.0062(8)
C13 0.0355(10) 0.0280(10) 0.0357(12) 0.0021(9) -0.0113(9) -0.0044(7)
C20 0.0304(9) 0.0362(10) 0.0331(12) -0.0060(9) 0.0094(9) 0.0030(7)
C21 0.0424(11) 0.0371(11) 0.0247(11) -0.0003(9) 0.0103(9) -0.0017(8)

loop_
_atom_type_symbol
_atom_type_description
_atom_type_scat_dispersion_real
_atom_type_scat_dispersion_imag
_atom_type_scat_source
C C 0.0033 0.0016 'International Tables Vol C Tables 4.2.6.8 and 6.1.1.4'
H H 0.0000 0.0000 'International Tables Vol C Tables 4.2.6.8 and 6.1.1.4'
N N 0.0061 0.0033 'International Tables Vol C Tables 4.2.6.8 and 6.1.1.4'
O O 0.0106 0.0060 'International Tables Vol C Tables 4.2.6.8 and 6.1.1.4'

loop_
_geom_angle_atom_site_label_1
_geom_angle_atom_site_label_2
_geom_angle_atom_site_label_3
_geom_angle
C9 N1 N2 117.67(12)
C9 N1 C8 123.81(13)
C8 N1 N2 117.94(13)
C18 N3 C22 117.20(14)
N1 N2 C17 114.66(14)
C18 N2 N1 115.82(12)
C18 N2 C17 121.06(13)
N3 C18 N2 115.20(13)
N3 C18 C19 122.63(16)
N2 C18 C19 122.09(15)
O1 C9 N1 120.71(15)
O1 C9 C1 123.76(15)
N1 C9 C1 115.44(14)
C1 C6 C7 118.70(15)
C1 C6 C5 119.00(15)
C5 C6 C7 122.23(15)
C6 C7 H7 119.2
C8 C7 C6 121.60(15)
C8 C7 H7 119.2
C6 C1 C9 120.76(15)
C2 C1 C9 118.86(15)
C2 C1 C6 120.12(15)
N1 C8 C10 119.50(14)
C7 C8 N1 119.59(15)
C7 C8 C10 120.37(14)
C1 C2 H2 120.1
C3 C2 C1 119.81(15)
C3 C2 H2 120.1
C11 C16 H16 120.0
C15 C16 H16 120.0
C15 C16 C11 120.05(16)
C16 C11 C10 121.77(14)
C16 C11 C12 119.41(16)
C12 C11 C10 118.52(15)
O2 C10 C8 121.49(15)
O2 C10 C11 120.71(14)
C11 C10 C8 117.72(14)
C18 C19 H19 121.0
C20 C19 C18 117.99(16)
C20 C19 H19 121.0
C6 C5 H5 120.0
C4 C5 C6 120.06(15)
C4 C5 H5 120.0
C5 C4 H4 119.7
C5 C4 C3 120.63(16)
C3 C4 H4 119.7
N3 C22 H22 117.7
N3 C22 C21 124.64(17)
C21 C22 H22 117.7
C2 C3 C4 120.31(16)
C2 C3 H3 119.8
C4 C3 H3 119.8
C16 C15 H15 120.1
C16 C15 C14 119.84(17)
C14 C15 H15 120.1
C11 C12 H12 119.8
C13 C12 C11 120.32(17)
C13 C12 H12 119.8
N2 C17 H17A 109.5
N2 C17 H17B 109.5
N2 C17 H17C 109.5
H17A C17 H17B 109.5
H17A C17 H17C 109.5
H17B C17 H17C 109.5
C15 C14 H14 119.9
C13 C14 C15 120.29(17)
C13 C14 H14 119.9
C12 C13 C14 120.02(16)
C12 C13 H13 120.0
C14 C13 H13 120.0
C19 C20 H20 119.9
C19 C20 C21 120.13(16)
C21 C20 H20 119.9
C22 C21 C20 117.40(17)
C22 C21 H21 121.3
C20 C21 H21 121.3

loop_
_geom_bond_atom_site_label_1
_geom_bond_atom_site_label_2
_geom_bond_distance
O1 C9 1.2212(19)
O2 C10 1.2181(19)
N1 N2 1.4053(18)
N1 C9 1.395(2)
N1 C8 1.402(2)
N3 C18 1.333(2)
N3 C22 1.339(2)
N2 C18 1.394(2)
N2 C17 1.464(2)
C18 C19 1.404(2)
C9 C1 1.470(2)
C6 C7 1.429(2)
C6 C1 1.405(2)
C6 C5 1.403(2)
C7 H7 0.9300
C7 C8 1.347(2)
C1 C2 1.396(2)
C8 C10 1.496(2)
C2 H2 0.9300
C2 C3 1.376(2)
C16 H16 0.9300
C16 C11 1.391(2)
C16 C15 1.382(2)
C11 C10 1.488(2)
C11 C12 1.397(2)
C19 H19 0.9300
C19 C20 1.372(3)
C5 H5 0.9300
C5 C4 1.374(2)
C4 H4 0.9300
C4 C3 1.391(2)
C22 H22 0.9300
C22 C21 1.367(3)
C3 H3 0.9300
C15 H15 0.9300
C15 C14 1.386(3)
C12 H12 0.9300
C12 C13 1.370(3)
C17 H17A 0.9600
C17 H17B 0.9600
C17 H17C 0.9600
C14 H14 0.9300
C14 C13 1.385(3)
C13 H13 0.9300
C20 H20 0.9300
C20 C21 1.384(3)
C21 H21 0.9300
